data_1513344
loop_
_publ_author_name
'Yamashita, Hiroaki'
'Abe, Jiro'

_publ_section_title
;
 Remarkable Solvatochromic Color Change via Proton Tautomerism of a
 Phenol-Linked Imidazole Derivative.
;
_journal_issue 8
_journal_name_full 'The journal of physical chemistry. A'
_journal_page_first 1430
_journal_page_last 1438
_journal_paper_doi 10.1021/jp5007928
_journal_volume 118
_journal_year 2014
_chemical_formula_sum 'C37 H46 N2 O2'
_chemical_formula_weight 550.77
_space_group_crystal_system triclinic
_space_group_IT_number 2
_space_group_name_Hall '-P 1'
_space_group_name_H-M_alt 'P -1'
_symmetry_space_group_name_Hall '-P 1'
_symmetry_space_group_name_H-M 'P -1'
_atom_sites_solution_hydrogens geom
_atom_sites_solution_primary direct
_atom_sites_solution_secondary difmap
_cell_angle_alpha 116.0520(6)
_cell_angle_beta 97.4525(7)
_cell_angle_gamma 101.1716(7)
_cell_formula_units_Z 2
_cell_length_a 9.4723(5)
_cell_length_b 13.8209(7)
_cell_length_c 14.2201(7)
_cell_measurement_reflns_used 4532
_cell_measurement_temperature 90.(2)
_cell_measurement_theta_max 28.3560
_cell_measurement_theta_min 2.4196
_cell_volume 1591.32(14)
_computing_cell_refinement 'SAINT V8.32B (Bruker AXS Inc., 2013)'
_computing_data_collection 'Bruker SMART APEXII'
_computing_data_reduction 'SAINT V8.32B (Bruker AXS Inc., 2013)'
_computing_molecular_graphics 'XSHELL V6.3.1 (Bruker AXS)'
_computing_publication_material 'Generate Report (Bruker AXS)'
_computing_structure_refinement 'SHELXL-2013 (Sheldrick, 2013)'
_diffrn_ambient_temperature 90.(2)
_diffrn_detector_area_resol_mean 8.3333
_diffrn_measured_fraction_theta_full 0.980
_diffrn_measured_fraction_theta_max 0.980
_diffrn_measurement_device_type 'Bruker D8 goniometer'
_diffrn_measurement_method 'omega scans'
_diffrn_radiation_monochromator graphite
_diffrn_radiation_type MoK\a
_diffrn_radiation_wavelength 0.71073
_diffrn_reflns_av_R_equivalents 0.0096
_diffrn_reflns_limit_h_max 12
_diffrn_reflns_limit_h_min -9
_diffrn_reflns_limit_k_max 14
_diffrn_reflns_limit_k_min -18
_diffrn_reflns_limit_l_max 17
_diffrn_reflns_limit_l_min -18
_diffrn_reflns_number 9294
_diffrn_reflns_theta_full 28.61
_diffrn_reflns_theta_max 28.61
_diffrn_reflns_theta_min 1.64
_diffrn_source 'sealed tube'
_exptl_absorpt_coefficient_mu 0.070
_exptl_absorpt_correction_T_max 0.98
_exptl_absorpt_correction_T_min 0.92
_exptl_absorpt_correction_type empirical
_exptl_absorpt_process_details 'SADABS Sheldrick 1996'
_exptl_crystal_colour 'dark red'
_exptl_crystal_density_diffrn 1.149
_exptl_crystal_density_method 'not measured'
_exptl_crystal_F_000 596
_exptl_crystal_size_max 0.500
_exptl_crystal_size_mid 0.300
_exptl_crystal_size_min 0.300
_refine_diff_density_max 0.336
_refine_diff_density_min -0.194
_refine_ls_extinction_method none
_refine_ls_goodness_of_fit_ref 1.023
_refine_ls_hydrogen_treatment constr
_refine_ls_matrix_type full
_refine_ls_number_parameters 383
_refine_ls_number_reflns 7110
_refine_ls_number_restraints 0
_refine_ls_restrained_S_all 1.023
_refine_ls_R_factor_all 0.0548
_refine_ls_R_factor_gt 0.0430
_refine_ls_shift/su_max 0.000
_refine_ls_shift/su_mean 0.000
_refine_ls_structure_factor_coef Fsqd
_refine_ls_weighting_details 'w=1/[\s^2^(Fo^2^)+(0.0468P)^2^+0.7807P] where P=(Fo^2^+2Fc^2^)/3'
_refine_ls_weighting_scheme calc
_refine_ls_wR_factor_gt 0.1022
_refine_ls_wR_factor_ref 0.1106
_reflns_number_gt 5932
_reflns_number_total 7110
_reflns_threshold_expression 'I > 2\s(I)'
_cod_data_source_file jp5007928_si_002.cif
_cod_data_source_block I
_cod_database_code 1513344

loop_
_space_group_symop_operation_xyz
'x, y, z'
'-x, -y, -z'

loop_
_atom_site_type_symbol
_atom_site_label
_atom_site_fract_x
_atom_site_fract_y
_atom_site_fract_z
_atom_site_U_iso_or_equiv
_atom_site_adp_type
_atom_site_calc_flag
_atom_site_refinement_flags_adp
_atom_site_refinement_flags_posn
_atom_site_occupancy
O O2 1.17993(10) 0.62820(8) 0.39142(7) 0.0215(2) Uani d . . 1
H H2 1.2188 0.6592 0.4579 0.032 Uiso calc U R 1
N N1 0.47264(11) 0.13020(9) 0.23514(8) 0.0166(2) Uani d . . 1
N N2 0.65973(11) 0.25192(8) 0.38780(8) 0.0159(2) Uani d . . 1
O O1 0.41868(12) 0.25235(11) -0.13767(9) 0.0410(3) Uani d . . 1
C C5 0.82066(13) 0.36407(10) 0.32776(9) 0.0154(2) Uani d . . 1
C C6 0.69177(13) 0.27249(10) 0.31048(10) 0.0151(2) Uani d . . 1
C C7 0.95667(13) 0.34449(10) 0.31139(10) 0.0169(2) Uani d . . 1
H H7 0.9672 0.2712 0.2891 0.02 Uiso calc U R 1
C C8 0.50231(14) 0.15301(10) 0.50680(10) 0.0190(3) Uani d . . 1
H H8 0.5937 0.2099 0.5452 0.023 Uiso calc U R 1
C C9 0.91753(14) 0.55785(10) 0.36822(10) 0.0176(2) Uani d . . 1
C C10 1.05861(13) 0.53903(10) 0.36450(9) 0.0168(2) Uani d . . 1
C C11 0.80105(14) 0.46856(10) 0.35140(10) 0.0177(2) Uani d . . 1
H H11 0.7057 0.4795 0.3562 0.021 Uiso calc U R 1
C C12 1.07790(13) 0.43053(11) 0.32704(10) 0.0165(2) Uani d . . 1
C C13 0.54850(13) 0.19646(10) 0.11230(10) 0.0173(2) Uani d . . 1
C C14 0.57390(13) 0.19710(10) 0.21069(10) 0.0160(2) Uani d . . 1
C C15 0.40720(14) 0.12962(11) 0.03548(10) 0.0182(2) Uani d . . 1
H H15 0.3447 0.0747 0.0463 0.022 Uiso calc U R 1
C C16 0.65358(13) 0.26464(11) 0.08530(10) 0.0177(2) Uani d . . 1
H H16 0.7512 0.3008 0.1306 0.021 Uiso calc U R 1
C C17 0.44682(13) 0.11691(10) 0.39739(10) 0.0161(2) Uani d . . 1
C C18 0.36112(13) 0.14261(11) -0.05098(10) 0.0180(3) Uani d . . 1
C C19 0.52432(13) 0.16364(10) 0.33751(10) 0.0148(2) Uani d . . 1
C C20 0.61851(14) 0.27901(11) -0.00195(10) 0.0187(3) Uani d . . 1
C C21 0.31154(15) 0.03340(11) 0.34214(10) 0.0219(3) Uani d . . 1
H H21 0.2728 0.0087 0.2678 0.026 Uiso calc U R 1
C C22 0.42348(15) 0.10547(11) 0.55939(10) 0.0218(3) Uani d . . 1
H H22 0.4613 0.1301 0.6338 0.026 Uiso calc U R 1
C C23 0.20569(14) 0.08085(11) -0.12616(10) 0.0198(3) Uani d . . 1
C C24 0.88889(15) 0.66964(11) 0.38437(11) 0.0222(3) Uani d . . 1
C C25 0.46261(15) 0.22639(12) -0.06943(10) 0.0228(3) Uani d . . 1
C C26 0.88593(15) 0.38595(13) 0.04178(12) 0.0254(3) Uani d . . 1
H H26A 0.8864 0.4318 0.1176 0.038 Uiso calc U R 1
H H26B 0.9572 0.4293 0.0205 0.038 Uiso calc U R 1
H H26C 0.9137 0.3182 0.0327 0.038 Uiso calc U R 1
C C27 0.29017(15) 0.02241(11) 0.50391(11) 0.0226(3) Uani d . . 1
H H27 0.2372 -0.0101 0.5402 0.027 Uiso calc U R 1
C C28 0.73011(14) 0.35248(11) -0.02931(10) 0.0208(3) Uani d . . 1
C C29 1.22392(14) 0.40548(11) 0.30013(10) 0.0195(3) Uani d . . 1
C C30 1.26690(15) 0.44725(13) 0.22081(11) 0.0251(3) Uani d . . 1
H H30A 1.2853 0.5289 0.2549 0.038 Uiso calc U R 1
H H30B 1.1858 0.4117 0.1556 0.038 Uiso calc U R 1
H H30C 1.3569 0.4277 0.2015 0.038 Uiso calc U R 1
C C31 0.23400(15) -0.01339(12) 0.39523(11) 0.0253(3) Uani d . . 1
H H31 0.1423 -0.07 0.3573 0.03 Uiso calc U R 1
C C32 0.68542(16) 0.46010(13) -0.00889(13) 0.0286(3) Uani d . . 1
H H32A 0.5899 0.4404 -0.0584 0.043 Uiso calc U R 1
H H32B 0.7612 0.5097 -0.021 0.043 Uiso calc U R 1
H H32C 0.6767 0.4987 0.0658 0.043 Uiso calc U R 1
C C33 0.94657(17) 0.70205(12) 0.30282(11) 0.0264(3) Uani d . . 1
H H33A 0.8984 0.6416 0.2293 0.04 Uiso calc U R 1
H H33B 1.0542 0.7138 0.3155 0.04 Uiso calc U R 1
H H33C 0.9238 0.7714 0.3117 0.04 Uiso calc U R 1
C C34 1.20637(15) 0.27898(12) 0.24497(12) 0.0262(3) Uani d . . 1
H H34A 1.2984 0.2651 0.2247 0.039 Uiso calc U R 1
H H34B 1.1244 0.2411 0.1801 0.039 Uiso calc U R 1
H H34C 1.1851 0.2499 0.2948 0.039 Uiso calc U R 1
C C35 0.11467(16) 0.16536(13) -0.10850(12) 0.0304(3) Uani d . . 1
H H35A 0.1077 0.2001 -0.0332 0.046 Uiso calc U R 1
H H35B 0.0148 0.1263 -0.1562 0.046 Uiso calc U R 1
H H35C 0.1634 0.2235 -0.1248 0.046 Uiso calc U R 1
C C36 0.73716(19) 0.28884(14) -0.14755(12) 0.0354(4) Uani d . . 1
H H36A 0.7615 0.2189 -0.1609 0.053 Uiso calc U R 1
H H36B 0.8137 0.3355 -0.1622 0.053 Uiso calc U R 1
H H36C 0.6408 0.2715 -0.195 0.053 Uiso calc U R 1
C C37 1.34983(15) 0.46040(13) 0.40223(11) 0.0275(3) Uani d . . 1
H H37A 1.4393 0.4394 0.3833 0.041 Uiso calc U R 1
H H37B 1.3208 0.4348 0.453 0.041 Uiso calc U R 1
H H37C 1.3701 0.5422 0.4357 0.041 Uiso calc U R 1
C C38 0.96405(19) 0.76499(12) 0.49981(12) 0.0308(3) Uani d . . 1
H H38A 1.0714 0.7752 0.5136 0.046 Uiso calc U R 1
H H38B 0.9246 0.7457 0.5517 0.046 Uiso calc U R 1
H H38C 0.944 0.8347 0.5076 0.046 Uiso calc U R 1
C C39 0.12572(16) -0.00944(14) -0.10155(13) 0.0336(4) Uani d . . 1
H H39A 0.1832 -0.0635 -0.1109 0.05 Uiso calc U R 1
H H39B 0.027 -0.0484 -0.151 0.05 Uiso calc U R 1
H H39C 0.1157 0.0257 -0.027 0.05 Uiso calc U R 1
C C40 0.21357(17) 0.02301(14) -0.24462(11) 0.0329(4) Uani d . . 1
H H40A 0.2563 0.0798 -0.2644 0.049 Uiso calc U R 1
H H40B 0.1135 -0.0198 -0.2908 0.049 Uiso calc U R 1
H H40C 0.276 -0.0279 -0.2543 0.049 Uiso calc U R 1
C C41 0.72224(17) 0.65899(13) 0.36358(15) 0.0352(4) Uani d . . 1
H H41A 0.7065 0.7285 0.3674 0.053 Uiso calc U R 1
H H41B 0.6821 0.6455 0.4183 0.053 Uiso calc U R 1
H H41C 0.6716 0.5961 0.2918 0.053 Uiso calc U R 1

loop_
_atom_site_aniso_label
_atom_site_aniso_U_11
_atom_site_aniso_U_22
_atom_site_aniso_U_33
_atom_site_aniso_U_12
_atom_site_aniso_U_13
_atom_site_aniso_U_23
O2 0.0187(5) 0.0203(5) 0.0179(4) -0.0060(4) -0.0003(3) 0.0085(4)
N1 0.0151(5) 0.0167(5) 0.0178(5) 0.0010(4) 0.0027(4) 0.0097(4)
N2 0.0147(5) 0.0148(5) 0.0169(5) 0.0017(4) 0.0027(4) 0.0077(4)
O1 0.0282(6) 0.0589(8) 0.0367(6) -0.0098(5) -0.0087(5) 0.0367(6)
C5 0.0145(5) 0.0164(6) 0.0126(5) -0.0004(4) 0.0005(4) 0.0072(5)
C6 0.0143(6) 0.0148(6) 0.0164(6) 0.0041(4) 0.0029(4) 0.0079(5)
C7 0.0170(6) 0.0159(6) 0.0172(6) 0.0028(5) 0.0015(5) 0.0089(5)
C8 0.0190(6) 0.0155(6) 0.0191(6) 0.0011(5) 0.0031(5) 0.0071(5)
C9 0.0208(6) 0.0149(6) 0.0152(6) 0.0019(5) 0.0045(5) 0.0068(5)
C10 0.0162(6) 0.0173(6) 0.0127(5) -0.0025(5) 0.0003(4) 0.0072(5)
C11 0.0168(6) 0.0178(6) 0.0184(6) 0.0038(5) 0.0061(5) 0.0084(5)
C12 0.0131(6) 0.0210(6) 0.0141(5) 0.0019(5) 0.0011(4) 0.0090(5)
C13 0.0157(6) 0.0177(6) 0.0169(6) 0.0021(5) 0.0024(5) 0.0083(5)
C14 0.0130(5) 0.0156(6) 0.0178(6) 0.0010(4) 0.0021(4) 0.0084(5)
C15 0.0157(6) 0.0188(6) 0.0166(6) 0.0001(5) 0.0030(5) 0.0078(5)
C16 0.0140(6) 0.0197(6) 0.0158(6) 0.0002(5) 0.0016(4) 0.0076(5)
C17 0.0165(6) 0.0134(6) 0.0190(6) 0.0032(5) 0.0047(5) 0.0085(5)
C18 0.0150(6) 0.0198(6) 0.0145(6) 0.0015(5) 0.0025(4) 0.0057(5)
C19 0.0135(5) 0.0131(6) 0.0174(6) 0.0027(4) 0.0025(4) 0.0076(5)
C20 0.0167(6) 0.0207(6) 0.0162(6) 0.0010(5) 0.0034(5) 0.0086(5)
C21 0.0215(6) 0.0223(7) 0.0180(6) -0.0013(5) 0.0014(5) 0.0102(5)
C22 0.0271(7) 0.0209(6) 0.0168(6) 0.0045(5) 0.0059(5) 0.0093(5)
C23 0.0154(6) 0.0228(6) 0.0147(6) 0.0004(5) 0.0001(5) 0.0063(5)
C24 0.0258(7) 0.0158(6) 0.0255(7) 0.0048(5) 0.0083(5) 0.0103(5)
C25 0.0198(6) 0.0291(7) 0.0168(6) -0.0001(5) 0.0006(5) 0.0125(5)
C26 0.0178(6) 0.0312(7) 0.0300(7) 0.0006(5) 0.0060(5) 0.0196(6)
C27 0.0263(7) 0.0200(6) 0.0251(7) 0.0036(5) 0.0115(5) 0.0137(5)
C28 0.0186(6) 0.0256(7) 0.0178(6) 0.0006(5) 0.0048(5) 0.0123(5)
C29 0.0142(6) 0.0240(7) 0.0205(6) 0.0037(5) 0.0044(5) 0.0114(5)
C30 0.0199(6) 0.0329(8) 0.0257(7) 0.0053(6) 0.0085(5) 0.0169(6)
C31 0.0220(7) 0.0228(7) 0.0265(7) -0.0037(5) 0.0038(5) 0.0127(6)
C32 0.0259(7) 0.0317(8) 0.0343(8) 0.0050(6) 0.0063(6) 0.0226(7)
C33 0.0332(8) 0.0203(7) 0.0260(7) 0.0039(6) 0.0058(6) 0.0133(6)
C34 0.0213(7) 0.0280(7) 0.0322(7) 0.0096(6) 0.0112(6) 0.0143(6)
C35 0.0231(7) 0.0358(8) 0.0260(7) 0.0099(6) -0.0006(6) 0.0105(6)
C36 0.0398(9) 0.0394(9) 0.0213(7) -0.0007(7) 0.0132(6) 0.0129(6)
C37 0.0156(6) 0.0388(8) 0.0255(7) 0.0063(6) 0.0017(5) 0.0146(6)
C38 0.0462(9) 0.0195(7) 0.0243(7) 0.0105(6) 0.0105(6) 0.0074(6)
C39 0.0212(7) 0.0362(8) 0.0336(8) -0.0086(6) -0.0059(6) 0.0184(7)
C40 0.0256(7) 0.0418(9) 0.0157(6) 0.0052(6) 0.0009(5) 0.0032(6)
C41 0.0298(8) 0.0263(8) 0.0598(11) 0.0134(6) 0.0165(7) 0.0255(8)

loop_
_atom_type_symbol
_atom_type_description
_atom_type_scat_dispersion_real
_atom_type_scat_dispersion_imag
_atom_type_scat_source
C C 0.0033 0.0016 'International Tables Vol C Tables 4.2.6.8 and 6.1.1.4'
H H 0.0000 0.0000 'International Tables Vol C Tables 4.2.6.8 and 6.1.1.4'
N N 0.0061 0.0033 'International Tables Vol C Tables 4.2.6.8 and 6.1.1.4'
O O 0.0106 0.0060 'International Tables Vol C Tables 4.2.6.8 and 6.1.1.4'

loop_
_geom_angle_atom_site_label_1
_geom_angle_atom_site_label_2
_geom_angle_atom_site_label_3
_geom_angle
C10 O2 H2 109.5
C19 N1 C14 104.79(10)
C6 N2 C19 104.35(10)
C11 C5 C7 119.49(11)
C11 C5 C6 118.96(11)
C7 C5 C6 121.31(11)
N2 C6 C14 108.66(10)
N2 C6 C5 123.23(11)
C14 C6 C5 127.94(10)
C5 C7 C12 121.36(12)
C5 C7 H7 119.3
C12 C7 H7 119.3
C22 C8 C17 119.86(12)
C22 C8 H8 120.1
C17 C8 H8 120.1
C11 C9 C10 117.15(11)
C11 C9 C24 120.33(11)
C10 C9 C24 122.44(11)
O2 C10 C12 118.83(11)
O2 C10 C9 119.03(11)
C12 C10 C9 121.99(11)
C5 C11 C9 121.72(12)
C5 C11 H11 119.1
C9 C11 H11 119.1
C7 C12 C10 117.16(11)
C7 C12 C29 120.64(11)
C10 C12 C29 122.16(11)
C14 C13 C16 122.79(11)
C14 C13 C15 118.78(11)
C16 C13 C15 118.34(11)
C13 C14 N1 122.19(11)
C13 C14 C6 130.16(11)
N1 C14 C6 107.15(10)
C18 C15 C13 122.26(11)
C18 C15 H15 118.9
C13 C15 H15 118.9
C20 C16 C13 122.47(11)
C20 C16 H16 118.8
C13 C16 H16 118.8
C8 C17 C21 119.31(11)
C8 C17 C19 122.50(11)
C21 C17 C19 118.19(11)
C15 C18 C25 118.42(11)
C15 C18 C23 122.55(11)
C25 C18 C23 118.90(11)
N1 C19 N2 115.05(10)
N1 C19 C17 122.69(11)
N2 C19 C17 122.24(10)
C16 C20 C25 118.25(11)
C16 C20 C28 122.13(11)
C25 C20 C28 119.52(11)
C31 C21 C17 120.37(12)
C31 C21 H21 119.8
C17 C21 H21 119.8
C27 C22 C8 120.42(12)
C27 C22 H22 119.8
C8 C22 H22 119.8
C39 C23 C18 110.83(11)
C39 C23 C40 107.79(12)
C18 C23 C40 110.94(11)
C39 C23 C35 108.15(12)
C18 C23 C35 109.00(11)
C40 C23 C35 110.10(12)
C41 C24 C33 106.39(12)
C41 C24 C38 108.24(13)
C33 C24 C38 109.38(11)
C41 C24 C9 111.05(11)
C33 C24 C9 110.26(11)
C38 C24 C9 111.37(11)
O1 C25 C20 120.60(12)
O1 C25 C18 120.80(12)
C20 C25 C18 118.60(11)
C28 C26 H26A 109.5
C28 C26 H26B 109.5
H26A C26 H26B 109.5
C28 C26 H26C 109.5
H26A C26 H26C 109.5
H26B C26 H26C 109.5
C22 C27 C31 119.99(12)
C22 C27 H27 120.0
C31 C27 H27 120.0
C20 C28 C26 110.36(10)
C20 C28 C36 110.76(11)
C26 C28 C36 107.73(12)
C20 C28 C32 109.65(11)
C26 C28 C32 108.51(11)
C36 C28 C32 109.78(12)
C37 C29 C34 107.55(11)
C37 C29 C30 109.90(11)
C34 C29 C30 106.90(11)
C37 C29 C12 111.22(11)
C34 C29 C12 111.10(10)
C30 C29 C12 110.05(10)
C29 C30 H30A 109.5
C29 C30 H30B 109.5
H30A C30 H30B 109.5
C29 C30 H30C 109.5
H30A C30 H30C 109.5
H30B C30 H30C 109.5
C21 C31 C27 120.06(12)
C21 C31 H31 120.0
C27 C31 H31 120.0
C28 C32 H32A 109.5
C28 C32 H32B 109.5
H32A C32 H32B 109.5
C28 C32 H32C 109.5
H32A C32 H32C 109.5
H32B C32 H32C 109.5
C24 C33 H33A 109.5
C24 C33 H33B 109.5
H33A C33 H33B 109.5
C24 C33 H33C 109.5
H33A C33 H33C 109.5
H33B C33 H33C 109.5
C29 C34 H34A 109.5
C29 C34 H34B 109.5
H34A C34 H34B 109.5
C29 C34 H34C 109.5
H34A C34 H34C 109.5
H34B C34 H34C 109.5
C23 C35 H35A 109.5
C23 C35 H35B 109.5
H35A C35 H35B 109.5
C23 C35 H35C 109.5
H35A C35 H35C 109.5
H35B C35 H35C 109.5
C28 C36 H36A 109.5
C28 C36 H36B 109.5
H36A C36 H36B 109.5
C28 C36 H36C 109.5
H36A C36 H36C 109.5
H36B C36 H36C 109.5
C29 C37 H37A 109.5
C29 C37 H37B 109.5
H37A C37 H37B 109.5
C29 C37 H37C 109.5
H37A C37 H37C 109.5
H37B C37 H37C 109.5
C24 C38 H38A 109.5
C24 C38 H38B 109.5
H38A C38 H38B 109.5
C24 C38 H38C 109.5
H38A C38 H38C 109.5
H38B C38 H38C 109.5
C23 C39 H39A 109.5
C23 C39 H39B 109.5
H39A C39 H39B 109.5
C23 C39 H39C 109.5
H39A C39 H39C 109.5
H39B C39 H39C 109.5
C23 C40 H40A 109.5
C23 C40 H40B 109.5
H40A C40 H40B 109.5
C23 C40 H40C 109.5
H40A C40 H40C 109.5
H40B C40 H40C 109.5
C24 C41 H41A 109.5
C24 C41 H41B 109.5
H41A C41 H41B 109.5
C24 C41 H41C 109.5
H41A C41 H41C 109.5
H41B C41 H41C 109.5

loop_
_geom_bond_atom_site_label_1
_geom_bond_atom_site_label_2
_geom_bond_distance
O2 C10 1.3815(14)
O2 H2 0.84
N1 C19 1.3072(15)
N1 C14 1.3860(15)
N2 C6 1.3075(15)
N2 C19 1.4264(15)
O1 C25 1.2257(16)
C5 C11 1.3880(17)
C5 C7 1.3945(17)
C5 C6 1.4843(16)
C6 C14 1.4783(16)
C7 C12 1.3980(17)
C7 H7 0.95
C8 C22 1.3911(18)
C8 C17 1.3966(17)
C8 H8 0.95
C9 C11 1.3936(17)
C9 C10 1.4133(18)
C9 C24 1.5428(18)
C10 C12 1.4127(18)
C11 H11 0.95
C12 C29 1.5446(17)
C13 C14 1.3845(17)
C13 C16 1.4420(17)
C13 C15 1.4468(17)
C15 C18 1.3489(17)
C15 H15 0.95
C16 C20 1.3506(17)
C16 H16 0.95
C17 C21 1.4002(17)
C17 C19 1.4637(16)
C18 C25 1.4949(18)
C18 C23 1.5305(16)
C20 C25 1.4945(17)
C20 C28 1.5290(17)
C21 C31 1.3843(18)
C21 H21 0.95
C22 C27 1.3853(18)
C22 H22 0.95
C23 C39 1.5295(19)
C23 C40 1.5347(18)
C23 C35 1.536(2)
C24 C41 1.534(2)
C24 C33 1.5394(19)
C24 C38 1.5400(19)
C26 C28 1.5336(18)
C26 H26A 0.98
C26 H26B 0.98
C26 H26C 0.98
C27 C31 1.3889(19)
C27 H27 0.95
C28 C36 1.5356(19)
C28 C32 1.540(2)
C29 C37 1.5293(18)
C29 C34 1.5325(19)
C29 C30 1.5400(18)
C30 H30A 0.98
C30 H30B 0.98
C30 H30C 0.98
C31 H31 0.95
C32 H32A 0.98
C32 H32B 0.98
C32 H32C 0.98
C33 H33A 0.98
C33 H33B 0.98
C33 H33C 0.98
C34 H34A 0.98
C34 H34B 0.98
C34 H34C 0.98
C35 H35A 0.98
C35 H35B 0.98
C35 H35C 0.98
C36 H36A 0.98
C36 H36B 0.98
C36 H36C 0.98
C37 H37A 0.98
C37 H37B 0.98
C37 H37C 0.98
C38 H38A 0.98
C38 H38B 0.98
C38 H38C 0.98
C39 H39A 0.98
C39 H39B 0.98
C39 H39C 0.98
C40 H40A 0.98
C40 H40B 0.98
C40 H40C 0.98
C41 H41A 0.98
C41 H41B 0.98
C41 H41C 0.98
